data_7224504
loop_
_publ_author_name
'Liao, Liang'
'Ingram, Conrad W.'
'Bacsa, John'
'Zhang, Z. John'
'Dinadayalane, Tandabany'

_publ_section_title
;
 A hydrogen bonded Co(ii) coordination complex and a triply
 interpenetrating 3-D manganese(ii) coordination polymer from diaza crown
 ether with dibenzoate sidearms
;
_journal_issue 14
_journal_name_full CrystEngComm
_journal_page_first 2425
_journal_paper_doi 10.1039/C6CE00360E
_journal_volume 18
_journal_year 2016
_chemical_formula_moiety '0.13(C192 H224 Mn8 N16 O48), 2(H2 O)'
_chemical_formula_sum 'C24 H32 Mn N2 O8'
_chemical_formula_weight 531.45
_chemical_name_systematic
;
 ?
;
_space_group_crystal_system orthorhombic
_space_group_IT_number 43
_space_group_name_Hall 'F 2 -2d'
_space_group_name_H-M_alt 'F d d 2'
_symmetry_space_group_name_Hall 'F 2 -2d'
_symmetry_space_group_name_H-M 'F d d 2'
_atom_sites_solution_hydrogens mixed
_atom_sites_solution_primary direct
_audit_creation_date 2013-04-15
_audit_creation_method
;
  Olex2 1.2-beta
  (compiled Apr  9 2013 14:10:59, GUI svn.r4458)
;
_audit_update_record
;
2015-08-19 deposited with the CCDC.
2016-03-04 downloaded from the CCDC.
;
_cell_angle_alpha 90
_cell_angle_beta 90
_cell_angle_gamma 90
_cell_formula_units_Z 8
_cell_length_a 33.046(4)
_cell_length_b 9.0309(10)
_cell_length_c 16.4592(18)
_cell_measurement_reflns_used 9879
_cell_measurement_temperature 173(2)
_cell_measurement_theta_max 37.694
_cell_measurement_theta_min 2.471
_cell_volume 4912.0(10)
_computing_cell_refinement 'SAINT v7.68A (Bruker, 2009)'
_computing_data_collection 'APEX2 v2011.2-4 (Bruker, 2011)'
_computing_data_reduction 'SAINT v7.68A (Bruker, 2009)'
_computing_molecular_graphics
;
O. V. Dolomanov, L. J. Bourhis, R. J. Gildea, J. A. K. Howard and H. Puschmann,
OLEX2: a complete structure solution, refinement and analysis program.
J. Appl. Cryst. (2009). 42, 339-341.
;
_computing_publication_material
;
O. V. Dolomanov, L. J. Bourhis, R. J. Gildea, J. A. K. Howard and H. Puschmann,
OLEX2: a complete structure solution, refinement and analysis program.
J. Appl. Cryst. (2009). 42, 339-341.
;
_computing_structure_refinement 'SHELXL-97 (Sheldrick, 2008)'
_computing_structure_solution 'SHELXS-97 (Sheldrick, 2008)'
_diffrn_ambient_temperature 173(2)
_diffrn_detector_area_resol_mean 512
_diffrn_measured_fraction_theta_full 0.999
_diffrn_measured_fraction_theta_max 0.870
_diffrn_measurement_device_type 'Bruker D8 diffractometer with APEX2 detector'
_diffrn_measurement_method '\f and \w scans with a narrow frame width'
_diffrn_radiation_monochromator graphite
_diffrn_radiation_type MoK\a
_diffrn_radiation_wavelength 0.71073
_diffrn_reflns_av_R_equivalents 0.0335
_diffrn_reflns_av_unetI/netI 0.0415
_diffrn_reflns_Laue_measured_fraction_full 0.999
_diffrn_reflns_Laue_measured_fraction_max 0.870
_diffrn_reflns_limit_h_max 40
_diffrn_reflns_limit_h_min -56
_diffrn_reflns_limit_k_max 13
_diffrn_reflns_limit_k_min -15
_diffrn_reflns_limit_l_max 25
_diffrn_reflns_limit_l_min -22
_diffrn_reflns_number 15648
_diffrn_reflns_point_group_measured_fraction_full 0.964
_diffrn_reflns_point_group_measured_fraction_max 0.751
_diffrn_reflns_theta_full 25.242
_diffrn_reflns_theta_max 37.785
_diffrn_reflns_theta_min 2.465
_diffrn_source 'fine-focus sealed tube'
_diffrn_standards_number 0
_exptl_absorpt_coefficient_mu 0.589
_exptl_absorpt_correction_T_max 0.7474
_exptl_absorpt_correction_T_min 0.5594
_exptl_absorpt_correction_type multi-scan
_exptl_absorpt_process_details
;
SADABS-2012/1 (Bruker,2012) was used for absorption correction.
wR2(int) was 0.0820 before and 0.0580 after correction.
The Ratio of minimum to maximum transmission is 0.7485.
The \l/2 correction factor is 0.0015.
;
_exptl_crystal_colour colourless
_exptl_crystal_colour_primary colourless
_exptl_crystal_density_diffrn 1.437
_exptl_crystal_description prism
_exptl_crystal_F_000 2232
_exptl_crystal_size_max 0.888
_exptl_crystal_size_mid 0.619
_exptl_crystal_size_min 0.318
_refine_diff_density_max 1.027
_refine_diff_density_min -0.327
_refine_diff_density_rms 0.106
_refine_ls_abs_structure_details
;
 Classical Flack method preferred over Parsons because s.u. lower.
;
_refine_ls_abs_structure_Flack 0.01(2)
_refine_ls_extinction_method none
_refine_ls_goodness_of_fit_ref 1.060
_refine_ls_hydrogen_treatment mixed
_refine_ls_matrix_type full
_refine_ls_number_parameters 186
_refine_ls_number_reflns 4964
_refine_ls_number_restraints 14
_refine_ls_restrained_S_all 1.059
_refine_ls_R_factor_all 0.0523
_refine_ls_R_factor_gt 0.0489
_refine_ls_shift/su_max 0.001
_refine_ls_shift/su_mean 0.000
_refine_ls_structure_factor_coef Fsqd
_refine_ls_weighting_details
;
 w=1/[\s^2^(Fo^2^)+(0.0928P)^2^+0.2252P]
 where P=(Fo^2^+2Fc^2^)/3
;
_refine_ls_weighting_scheme calc
_refine_ls_wR_factor_gt 0.1259
_refine_ls_wR_factor_ref 0.1299
_reflns_Friedel_coverage 0.682
_reflns_Friedel_fraction_full 0.927
_reflns_Friedel_fraction_max 0.626
_reflns_number_gt 4627
_reflns_number_total 4964
_reflns_threshold_expression 'I > 2\s(I)'
_cod_data_source_file c6ce00360e2.cif
_cod_data_source_block fdd2
_cod_depositor_comments 'Adding full bibliography for 7224504--7224506.cif.'
_cod_original_cell_volume 4912.0(9)
_cod_database_code 7224504
_olex2_refinement_description
;
1. Fixed Uiso
 At 1.2 times of:
  All C(H,H) groups
 At 1.5 times of:
  All O(H,H) groups
2. Restrained distances
 C6-H6 = C4-H4 = C3-H3
 0.999 with sigma of 0.005
 C7-H7
 0.999 with sigma of 0.005
 C10-H10A = C10-H10B
 0.999 with sigma of 0.005
 H1WA-O1W = O1W-H1WB
 0.995 with sigma of 0.02
 H1WA-O1W = O1W-H1WB
 0.995 with sigma of 0.02
 O1-H1WA
 1.81 with sigma of 0.02
 H1WA-H1WB
 1.61 with sigma of 0.04
 H1WA-H1WB
 1.61 with sigma of 0.04
3. Uiso/Uaniso restraints and constraints
Uiso(H6) = Uiso(H4) = Uiso(H3)
Uiso(H10B) = Uiso(H10A)
4.a Secondary CH2 refined with riding coordinates:
 C11(H11A,H11B), C8(H8B,H8A), C12(H12A,H12B), C9(H9A,H9B)
;
_shelx_estimated_absorpt_t_max 0.835
_shelx_estimated_absorpt_t_min 0.623
_shelx_space_group_comment
;
The symmetry employed for this shelxl refinement is uniquely defined
by the following loop, which should always be used as a source of
symmetry information in preference to the above space-group names.
They are only intended as comments.
;
_shelxl_version_number 2012-9

loop_
_space_group_symop_operation_xyz
'x, y, z'
'-x, -y, z'
'-x+1/4, y+1/4, z+1/4'
'x+1/4, -y+1/4, z+1/4'
'x, y+1/2, z+1/2'
'-x, -y+1/2, z+1/2'
'-x+1/4, y+3/4, z+3/4'
'x+1/4, -y+3/4, z+3/4'
'x+1/2, y, z+1/2'
'-x+1/2, -y, z+1/2'
'-x+3/4, y+1/4, z+3/4'
'x+3/4, -y+1/4, z+3/4'
'x+1/2, y+1/2, z'
'-x+1/2, -y+1/2, z'
'-x+3/4, y+3/4, z+1/4'
'x+3/4, -y+3/4, z+1/4'

loop_
_atom_site_label
_atom_site_type_symbol
_atom_site_fract_x
_atom_site_fract_y
_atom_site_fract_z
_atom_site_U_iso_or_equiv
_atom_site_adp_type
_atom_site_occupancy
_atom_site_site_symmetry_order
_atom_site_calc_flag
_atom_site_refinement_flags_posn
_atom_site_refinement_flags_adp
_atom_site_refinement_flags_occupancy
Mn1 Mn -0.2500 -0.7500 -1.48847(3) 0.01448(11) Uani 1 2 d S T P
C11 C -0.24838(9) -0.4627(4) -1.3772(3) 0.0338(7) Uani 1 1 d . . .
H11A H -0.2598 -0.4063 -1.3310 0.041 Uiso 1 1 calc R U .
H11B H -0.2411 -0.3914 -1.4205 0.041 Uiso 1 1 calc R U .
C5 C -0.38655(6) -0.2917(2) -1.69066(15) 0.0181(4) Uani 1 1 d . . .
O3 O -0.27844(6) -0.5667(2) -1.40783(14) 0.0289(4) Uani 1 1 d . . .
C2 C -0.32224(6) -0.4561(2) -1.62503(15) 0.0180(4) Uani 1 1 d . . .
C8 C -0.42116(6) -0.2040(2) -1.72655(15) 0.0202(4) Uani 1 1 d . . .
H8B H -0.4101 -0.1356 -1.7680 0.024 Uiso 1 1 calc R U .
H8A H -0.4396 -0.2735 -1.7547 0.024 Uiso 1 1 calc R U .
C3 C -0.31814(6) -0.3039(2) -1.63705(16) 0.0192(4) Uani 1 1 d D . .
C4 C -0.35015(6) -0.2233(2) -1.66977(16) 0.0196(4) Uani 1 1 d D . .
C1 C -0.28794(7) -0.5433(2) -1.58907(17) 0.0217(4) Uani 1 1 d . . .
O1 O -0.29520(5) -0.67898(19) -1.57189(13) 0.0249(4) Uani 1 1 d D . .
O2 O -0.25478(7) -0.4826(3) -1.57593(19) 0.0319(5) Uani 1 1 d . . .
C7 C -0.35836(7) -0.5259(3) -1.6466(2) 0.0248(5) Uani 1 1 d D . .
C6 C -0.39008(6) -0.4445(2) -1.67905(18) 0.0244(5) Uani 1 1 d D . .
N1 N -0.30456(6) -0.8653(3) -1.41681(14) 0.0255(4) Uani 1 1 d . . .
C12 C -0.21121(9) -0.5450(4) -1.3500(2) 0.0338(6) Uani 1 1 d . . .
H12A H -0.1903 -0.4737 -1.3321 0.041 Uiso 1 1 calc R U .
H12B H -0.2180 -0.6097 -1.3035 0.041 Uiso 1 1 calc R U .
C10 C -0.30498(9) -0.6181(4) -1.3466(2) 0.0364(7) Uani 1 1 d D . .
C9 C -0.33027(9) -0.7411(3) -1.3853(2) 0.0341(7) Uani 1 1 d . . .
H9A H -0.3495 -0.7805 -1.3445 0.041 Uiso 1 1 calc R U .
H9B H -0.3463 -0.6992 -1.4307 0.041 Uiso 1 1 calc R U .
O1W O -0.30193(10) -0.8987(3) -1.69293(18) 0.0463(6) Uani 1 1 d D . .
H1WA H -0.3059(16) -0.812(5) -1.656(3) 0.069 Uiso 1 1 d D U .
H1WB H -0.2789(13) -0.959(6) -1.673(3) 0.069 Uiso 1 1 d D U .
H4 H -0.3455(12) -0.1178(15) -1.685(2) 0.023(5) Uiso 1 1 d D . .
H3 H -0.2913(5) -0.257(3) -1.626(3) 0.023(5) Uiso 1 1 d D . .
H6 H -0.4143(7) -0.505(3) -1.693(3) 0.023(5) Uiso 1 1 d D . .
H7 H -0.3615(13) -0.6354(10) -1.641(3) 0.032(10) Uiso 1 1 d D . .
H10A H -0.3241(11) -0.535(4) -1.336(3) 0.043(8) Uiso 1 1 d D . .
H10B H -0.2883(13) -0.663(5) -1.302(2) 0.043(8) Uiso 1 1 d D . .

loop_
_atom_site_aniso_label
_atom_site_aniso_U_11
_atom_site_aniso_U_22
_atom_site_aniso_U_33
_atom_site_aniso_U_23
_atom_site_aniso_U_13
_atom_site_aniso_U_12
Mn1 0.01309(14) 0.01636(14) 0.0140(2) 0.000 0.000 -0.00096(13)
C11 0.0367(14) 0.0291(12) 0.0355(19) -0.0112(12) 0.0051(11) -0.0118(10)
C5 0.0148(7) 0.0215(7) 0.0181(11) -0.0012(7) -0.0027(7) 0.0042(6)
O3 0.0305(8) 0.0310(7) 0.0251(10) -0.0086(7) 0.0062(8) -0.0027(7)
C2 0.0147(7) 0.0213(7) 0.0179(10) 0.0013(7) -0.0034(7) 0.0030(6)
C8 0.0175(7) 0.0258(8) 0.0172(11) -0.0021(7) -0.0031(7) 0.0077(7)
C3 0.0148(7) 0.0199(7) 0.0227(12) 0.0008(7) -0.0004(7) 0.0011(6)
C4 0.0163(7) 0.0209(6) 0.0216(11) 0.0019(7) -0.0016(8) 0.0027(6)
C1 0.0215(8) 0.0233(8) 0.0201(12) 0.0001(8) -0.0041(8) 0.0060(7)
O1 0.0294(8) 0.0227(6) 0.0225(10) 0.0015(6) -0.0068(7) 0.0063(6)
O2 0.0190(7) 0.0375(11) 0.0393(16) -0.0025(10) -0.0108(8) 0.0038(6)
C7 0.0191(8) 0.0211(7) 0.0344(15) 0.0027(9) -0.0066(9) 0.0009(7)
C6 0.0164(8) 0.0229(7) 0.0341(14) -0.0004(8) -0.0088(8) 0.0005(6)
N1 0.0240(8) 0.0356(9) 0.0168(10) -0.0019(8) 0.0018(8) -0.0134(7)
C12 0.0356(12) 0.0436(14) 0.0221(14) -0.0062(12) 0.0015(11) -0.0154(12)
C10 0.0335(12) 0.0410(13) 0.0348(18) -0.0143(12) 0.0121(12) -0.0129(11)
C9 0.0256(11) 0.0407(13) 0.0360(17) -0.0130(12) 0.0118(12) -0.0090(9)
O1W 0.0651(17) 0.0395(10) 0.0343(14) -0.0129(10) -0.0128(12) -0.0053(12)

loop_
_atom_type_symbol
_atom_type_description
_atom_type_scat_dispersion_real
_atom_type_scat_dispersion_imag
_atom_type_scat_source
C C 0.0033 0.0016 'International Tables Vol C Tables 4.2.6.8 and 6.1.1.4'
H H 0.0000 0.0000 'International Tables Vol C Tables 4.2.6.8 and 6.1.1.4'
Mn Mn 0.3368 0.7283 'International Tables Vol C Tables 4.2.6.8 and 6.1.1.4'
N N 0.0061 0.0033 'International Tables Vol C Tables 4.2.6.8 and 6.1.1.4'
O O 0.0106 0.0060 'International Tables Vol C Tables 4.2.6.8 and 6.1.1.4'

loop_
_geom_angle_atom_site_label_1
_geom_angle_atom_site_label_2
_geom_angle_atom_site_label_3
_geom_angle
_geom_angle_site_symmetry_1
_geom_angle_site_symmetry_3
O3 Mn1 O3 110.22(12) . 14_435
O3 Mn1 N1 73.93(7) . .
O3 Mn1 N1 73.32(8) 14_435 .
O3 Mn1 N1 73.31(8) . 14_435
O3 Mn1 N1 73.93(7) 14_435 14_435
O1 Mn1 O3 150.28(7) 14_435 .
O1 Mn1 O3 150.28(7) . 14_435
O1 Mn1 O3 82.52(8) . .
O1 Mn1 O3 82.52(8) 14_435 14_435
O1 Mn1 O1 99.63(11) 14_435 .
O1 Mn1 N1 135.71(8) 14_435 .
O1 Mn1 N1 85.43(8) . .
O1 Mn1 N1 135.71(8) . 14_435
O1 Mn1 N1 85.43(8) 14_435 14_435
N1 Mn1 N1 120.94(11) 14_435 .
O3 C11 C12 109.9(3) . .
C4 C5 C8 121.11(19) . .
C4 C5 C6 118.37(18) . .
C6 C5 C8 120.52(19) . .
C11 O3 Mn1 112.43(17) . .
C10 O3 Mn1 115.13(17) . .
C10 O3 C11 112.9(2) . .
C3 C2 C1 119.95(19) . .
C3 C2 C7 119.47(19) . .
C7 C2 C1 120.58(19) . .
N1 C8 C5 115.4(2) 7_454 .
C4 C3 C2 119.76(18) . .
C3 C4 C5 121.24(19) . .
O1 C1 C2 116.6(2) . .
O2 C1 C2 120.2(2) . .
O2 C1 O1 123.2(2) . .
C1 O1 Mn1 107.43(15) . .
C6 C7 C2 120.3(2) . .
C7 C6 C5 120.8(2) . .
C8 N1 Mn1 108.19(14) 3_445 .
C12 N1 Mn1 110.07(16) 14_435 .
C12 N1 C8 112.8(2) 14_435 3_445
C12 N1 C9 110.9(3) 14_435 .
C9 N1 Mn1 105.78(16) . .
C9 N1 C8 108.8(2) . 3_445
N1 C12 C11 110.0(3) 14_435 .
O3 C10 C9 106.3(3) . .
N1 C9 C10 112.2(2) . .

loop_
_geom_bond_atom_site_label_1
_geom_bond_atom_site_label_2
_geom_bond_distance
_geom_bond_site_symmetry_2
Mn1 O3 2.3203(19) .
Mn1 O3 2.3203(19) 14_435
Mn1 O1 2.1278(18) .
Mn1 O1 2.1278(18) 14_435
Mn1 N1 2.393(2) 14_435
Mn1 N1 2.393(2) .
C11 O3 1.457(3) .
C11 C12 1.504(5) .
C5 C8 1.511(3) .
C5 C4 1.395(3) .
C5 C6 1.398(3) .
O3 C10 1.414(4) .
C2 C3 1.395(3) .
C2 C1 1.502(3) .
C2 C7 1.396(3) .
C8 N1 1.501(3) 7_454
C3 C4 1.392(3) .
C1 O1 1.280(3) .
C1 O2 1.244(3) .
C7 C6 1.388(3) .
N1 C8 1.501(3) 3_445
N1 C12 1.461(4) 14_435
N1 C9 1.499(4) .
C12 N1 1.461(4) 14_435
C10 C9 1.529(4) .

loop_
_geom_hbond_atom_site_label_D
_geom_hbond_atom_site_label_H
_geom_hbond_atom_site_label_A
_geom_hbond_distance_DH
_geom_hbond_distance_HA
_geom_hbond_distance_DA
_geom_hbond_angle_DHA
_geom_hbond_site_symmetry_A
O1W H1WA O1 0.999(16) 1.87(2) 2.821(3) 158(4) .
O1W H1WB O2 0.990(18) 2.02(4) 2.893(4) 146(5) 14_435
